data_4345863
loop_
_publ_author_name
'Dong, Jie'
'Xu, Hang'
'Hou, Sheng-Li'
'Wu, Zhi-Lei'
'Zhao, Bin'

_publ_section_title
;
 Metal--Organic Frameworks with Tb4 Clusters as Nodes: Luminescent
 Detection of Chromium(VI) and Chemical Fixation of CO2
;
_journal_name_full 'Inorganic Chemistry'
_journal_paper_doi 10.1021/acs.inorgchem.7b00323
_journal_year 2017
_chemical_formula_moiety '0.25(C300 Mn8 N48 O180 Tb32)'
_chemical_formula_sum 'C75 Mn2 N12 O45 Tb8'
_chemical_formula_weight 3170.11
_space_group_crystal_system cubic
_space_group_IT_number 199
_space_group_name_Hall 'I 2b 2c 3'
_space_group_name_H-M_alt 'I 21 3'
_symmetry_space_group_name_Hall 'I 2b 2c 3'
_symmetry_space_group_name_H-M 'I 21 3'
_audit_creation_date 2016-12-27
_audit_creation_method
;
Olex2 1.2
(compiled 2016.11.30 svn.r3356 for OlexSys, GUI svn.r5269)
;
_cell_angle_alpha 90
_cell_angle_beta 90
_cell_angle_gamma 90
_cell_formula_units_Z 4
_cell_length_a 23.964(3)
_cell_length_b 23.964(3)
_cell_length_c 23.964(3)
_cell_measurement_reflns_used 17704
_cell_measurement_temperature 293(2)
_cell_measurement_theta_max 26.0507
_cell_measurement_theta_min 1.2015
_cell_volume 13762(3)
_computing_molecular_graphics 'Olex2 (Dolomanov et al., 2009)'
_computing_publication_material 'Olex2 (Dolomanov et al., 2009)'
_computing_structure_refinement 'XL (Sheldrick, 2008)'
_diffrn_ambient_temperature 293(2)
_diffrn_measured_fraction_theta_full 0.995
_diffrn_measured_fraction_theta_max 0.995
_diffrn_measurement_device_type 'Bruker P4'
_diffrn_measurement_method '\w scans'
_diffrn_radiation_monochromator graphite
_diffrn_radiation_type MoK\a
_diffrn_radiation_wavelength 0.71073
_diffrn_reflns_av_R_equivalents 0.0607
_diffrn_reflns_av_unetI/netI 0.0416
_diffrn_reflns_Laue_measured_fraction_full 0.995
_diffrn_reflns_Laue_measured_fraction_max 0.995
_diffrn_reflns_limit_h_max 28
_diffrn_reflns_limit_h_min -17
_diffrn_reflns_limit_k_max 21
_diffrn_reflns_limit_k_min -26
_diffrn_reflns_limit_l_max 28
_diffrn_reflns_limit_l_min -23
_diffrn_reflns_number 23428
_diffrn_reflns_point_group_measured_fraction_full 0.997
_diffrn_reflns_point_group_measured_fraction_max 0.997
_diffrn_reflns_theta_full 24.996
_diffrn_reflns_theta_max 24.996
_diffrn_reflns_theta_min 1.202
_exptl_absorpt_coefficient_mu 4.296
_exptl_absorpt_correction_type multi-scan
_exptl_crystal_density_diffrn 1.530
_exptl_crystal_description block
_exptl_crystal_F_000 5856
_exptl_crystal_size_max 0.3
_exptl_crystal_size_mid 0.2
_exptl_crystal_size_min 0.01
_exptl_transmission_factor_max 0.655
_exptl_transmission_factor_min 0.373
_refine_diff_density_max 2.921
_refine_diff_density_min -1.763
_refine_diff_density_rms 0.287
_refine_ls_abs_structure_details
;
 Flack x determined using 1527 quotients [(I+)-(I-)]/[(I+)+(I-)]
 (Parsons, Flack and Wagner, Acta Cryst. B69 (2013) 249-259).
;
_refine_ls_abs_structure_Flack 0.06(6)
_refine_ls_extinction_method none
_refine_ls_goodness_of_fit_ref 1.210
_refine_ls_hydrogen_treatment undef
_refine_ls_matrix_type full
_refine_ls_number_parameters 216
_refine_ls_number_reflns 4039
_refine_ls_number_restraints 128
_refine_ls_restrained_S_all 1.194
_refine_ls_R_factor_all 0.1024
_refine_ls_R_factor_gt 0.1002
_refine_ls_shift/su_max 0.044
_refine_ls_shift/su_mean 0.001
_refine_ls_structure_factor_coef Fsqd
_refine_ls_weighting_details 'w=1/[\s^2^(Fo^2^)+(0.2000P)^2^] where P=(Fo^2^+2Fc^2^)/3'
_refine_ls_weighting_scheme calc
_refine_ls_wR_factor_gt 0.2682
_refine_ls_wR_factor_ref 0.2720
_reflns_Friedel_coverage 0.858
_reflns_Friedel_fraction_full 0.999
_reflns_Friedel_fraction_max 0.999
_reflns_number_gt 3833
_reflns_number_total 4039
_reflns_threshold_expression 'I > 2\s(I)'
_cod_data_source_file ic7b00323_si_002.cif
_cod_data_source_block 2
_cod_original_cell_volume 13763(5)
_cod_database_code 4345863
_shelx_space_group_comment
;
The symmetry employed for this shelxl refinement is uniquely defined
by the following loop, which should always be used as a source of
symmetry information in preference to the above space-group names.
They are only intended as comments.
;
_shelx_estimated_absorpt_t_max 0.673
_shelx_estimated_absorpt_t_min 0.359
_olex2_refinement_description
;
1. Twinned data refinement
 Scales: 0.9846(11) 0.0154(11)
2. Restrained distances
 O7A-C1AA \\sim C1AA-O7B
 with sigma of 0.02
3. Rigid bond restraints
 C18, O1
 with sigma for 1-2 distances of 0.0002 and sigma for 1-3 distances of 0.0001
4. Uiso/Uaniso restraints and constraints
N10 \\sim C13 \\sim C17 \\sim C21 \\sim C23 \\sim C12: within 2A with sigma of
0.04 and sigma for terminal atoms of 0.08
C4 \\sim C3 \\sim C41 \\sim C1 \\sim C5 \\sim N9: within 2A with sigma of 0.04
and sigma for terminal atoms of 0.08
C13 \\sim C17 \\sim C21 \\sim C23 \\sim C12 \\sim N10: within 2A with sigma of
0.04 and sigma for terminal atoms of 0.08
Uanis(O3A) \\sim Ueq, Uanis(O3B) \\sim Ueq, Uanis(O1A) \\sim Ueq, Uanis(O1B)
\\sim Ueq: with sigma of 0.0005 and sigma for terminal atoms of 0.0005
Uanis(C0AA) \\sim Ueq, Uanis(O1B) \\sim Ueq: with sigma of 0.0005 and sigma for
terminal atoms of 0.0005
Uanis(O7B) \\sim Ueq, Uanis(O7A) \\sim Ueq, Uanis(C1AA) \\sim Ueq: with sigma
of 0.0005 and sigma for terminal atoms of 0.0005
Uanis(O1) \\sim Ueq: with sigma of 0.005 and sigma for terminal atoms of 0.005
Uanis(O3A) = Uanis(O3B)
Uanis(O1B) = Uanis(O1A)
Uanis(O7A) = Uanis(O7B)
5. Others
 Sof(O1B)=Sof(O3B)=1-FVAR(1)
 Sof(O3A)=Sof(O1A)=FVAR(1)
 Sof(O7B)=1-FVAR(2)
 Sof(O7A)=FVAR(2)
 Fixed Sof: O14(0.16667)
6.a Fitted hexagon refined as free rotating group:
 C4(C3,C41,C1,C5,N9)
;
_shelx_shelxl_version_number 2014/7
_olex2_submission_special_instructions 'No special instructions were received'

loop_
_space_group_symop_operation_xyz
'x, y, z'
'z, x, y'
'y, z, x'
'-y, -z+1/2, x'
'z, -x, -y+1/2'
'-y+1/2, z, -x'
'-z, -x+1/2, y'
'-z+1/2, x, -y'
'y, -z, -x+1/2'
'-x, -y+1/2, z'
'x, -y, -z+1/2'
'-x+1/2, y, -z'
'x+1/2, y+1/2, z+1/2'
'z+1/2, x+1/2, y+1/2'
'y+1/2, z+1/2, x+1/2'
'-y+1/2, -z+1, x+1/2'
'z+1/2, -x+1/2, -y+1'
'-y+1, z+1/2, -x+1/2'
'-z+1/2, -x+1, y+1/2'
'-z+1, x+1/2, -y+1/2'
'y+1/2, -z+1/2, -x+1'
'-x+1/2, -y+1, z+1/2'
'x+1/2, -y+1/2, -z+1'
'-x+1, y+1/2, -z+1/2'

loop_
_atom_site_label
_atom_site_type_symbol
_atom_site_fract_x
_atom_site_fract_y
_atom_site_fract_z
_atom_site_U_iso_or_equiv
_atom_site_adp_type
_atom_site_occupancy
_atom_site_site_symmetry_order
_atom_site_calc_flag
_atom_site_refinement_flags_posn
_atom_site_refinement_flags_adp
_atom_site_refinement_flags_occupancy
_atom_site_disorder_assembly
_atom_site_disorder_group
Tb2 Tb -0.22309(3) -0.77691(3) -0.27691(3) 0.0723(3) Uani 1 3 d S T P . .
Mn3 Mn 0.02227(11) -0.52227(11) -0.47773(11) 0.0692(9) Uani 1 3 d S T P . .
Tb1 Tb -0.25938(3) -0.62664(2) -0.23516(3) 0.06247(15) Uani 1 1 d . . . . .
N10 N -0.0512(6) -0.4686(5) -0.4466(5) 0.071(3) Uani 1 1 d . U . . .
O5 O -0.3223(3) -0.6777(3) -0.1777(3) 0.050(3) Uani 1 3 d S T P B .
O2AA O -0.3185(6) -0.5537(6) -0.1850(6) 0.102(4) Uani 1 1 d . . . . .
O9 O -0.2127(3) -0.7091(3) -0.2071(3) 0.0470(18) Uani 1 1 d . . . . .
C13 C -0.1333(8) -0.4598(5) -0.4002(6) 0.075(4) Uani 1 1 d . U . . .
C17 C -0.1445(7) -0.4037(5) -0.4094(7) 0.069(4) Uani 1 1 d . U . . .
C18 C -0.1689(8) -0.6675(8) -0.3385(8) 0.0937(3) Uani 1 1 d . U . . .
C21 C -0.0549(6) -0.4146(5) -0.4642(6) 0.065(3) Uani 1 1 d . U . . .
C23 C -0.0964(7) -0.4874(6) -0.4173(5) 0.069(4) Uani 1 1 d . U . . .
C4 C -0.0842(3) -0.5484(2) -0.4034(3) 0.063(3) Uani 1 1 d . U . . .
C3 C -0.1260(4) -0.5793(3) -0.3777(4) 0.090(5) Uani 1 1 d G U . . .
C41 C -0.1213(5) -0.6370(3) -0.3741(5) 0.090(4) Uani 1 1 d G U . . .
C1 C -0.0748(5) -0.6638(2) -0.3962(5) 0.091(5) Uani 1 1 d G U . . .
C5 C -0.0330(4) -0.6328(3) -0.4218(6) 0.087(5) Uani 1 1 d G U . . .
N9 N -0.0377(3) -0.5751(3) -0.4254(4) 0.085(3) Uani 1 1 d G U . . .
C12 C -0.0974(8) -0.3742(8) -0.4477(8) 0.084(5) Uani 1 1 d . U . . .
O11 O -0.1509(7) -0.7154(7) -0.3041(7) 0.117(5) Uani 1 1 d . . . . .
O14 O -0.1653(5) -0.8347(5) -0.3347(5) 0.058(5) Uani 0.5 3 d S T P . .
O1B O -0.2050(8) -0.3197(8) -0.4212(8) 0.0569(2) Uani 0.475(14) 1 d . U . A 2
O3B O -0.2195(8) -0.3999(8) -0.3440(8) 0.0592(2) Uani 0.475(14) 1 d . U . . 2
C0AA C -0.1924(7) -0.3676(7) -0.3918(7) 0.0778(3) Uani 1 1 d . U . . .
O3A O -0.2251(7) -0.3863(7) -0.3618(7) 0.0592(2) Uani 0.525(14) 1 d . U . . 1
O1A O -0.1898(7) -0.3223(7) -0.3997(7) 0.0569(2) Uani 0.525(14) 1 d . U . A 1
C1AA C -0.1895(6) -0.5000 -0.2500 0.0688(3) Uani 1 2 d DS TU P . .
O7B O -0.2209(9) -0.5421(7) -0.2515(17) 0.1010(2) Uani 0.40(3) 1 d D U . B 2
O7A O -0.2028(10) -0.5475(6) -0.2324(9) 0.1010(2) Uani 0.60(3) 1 d D U . B 1
O1 O -0.1969(5) -0.6403(5) -0.3058(5) 0.0773(3) Uani 1 1 d . U . . .

loop_
_atom_site_aniso_label
_atom_site_aniso_U_11
_atom_site_aniso_U_22
_atom_site_aniso_U_33
_atom_site_aniso_U_23
_atom_site_aniso_U_13
_atom_site_aniso_U_12
Tb2 0.0723(3) 0.0723(3) 0.0723(3) -0.0028(3) 0.0028(3) 0.0028(3)
Mn3 0.0692(9) 0.0692(9) 0.0692(9) -0.0068(10) 0.0068(10) -0.0068(10)
Tb1 0.0574(3) 0.0541(3) 0.0759(3) 0.0121(2) -0.0091(3) -0.0061(2)
N10 0.097(8) 0.048(5) 0.068(6) 0.010(5) 0.009(6) 0.001(5)
O5 0.050(3) 0.050(3) 0.050(3) 0.003(3) -0.003(3) -0.003(3)
O2AA 0.087(7) 0.120(9) 0.100(8) -0.020(7) -0.019(6) 0.041(6)
O9 0.072(4) 0.035(3) 0.034(3) 0.006(2) 0.008(3) 0.006(3)
C13 0.100(9) 0.058(5) 0.067(6) -0.034(5) 0.003(7) -0.007(6)
C17 0.085(7) 0.040(5) 0.083(7) 0.016(5) -0.001(7) 0.020(5)
C18 0.0967(5) 0.0867(6) 0.0977(4) -0.0023(2) 0.0400(2) -0.0164(3)
C21 0.077(7) 0.047(5) 0.070(6) 0.011(5) 0.015(6) -0.014(5)
C23 0.104(8) 0.064(6) 0.038(5) -0.002(5) 0.029(5) -0.004(6)
C4 0.090(7) 0.053(5) 0.046(5) -0.014(4) 0.027(5) 0.011(5)
C3 0.109(10) 0.082(8) 0.079(8) -0.020(7) 0.027(8) -0.015(8)
C41 0.119(10) 0.030(4) 0.121(9) 0.034(5) 0.021(9) -0.008(6)
C1 0.107(10) 0.067(7) 0.099(10) -0.010(8) -0.016(9) 0.005(8)
C5 0.094(9) 0.060(7) 0.108(10) 0.015(7) 0.001(8) -0.011(7)
N9 0.102(7) 0.070(6) 0.082(6) 0.024(5) 0.054(5) 0.025(6)
C12 0.085(8) 0.074(8) 0.092(9) 0.003(7) 0.003(8) -0.013(7)
O11 0.116(9) 0.110(9) 0.125(10) -0.029(8) -0.035(8) 0.026(8)
O14 0.058(5) 0.058(5) 0.058(5) -0.021(5) 0.021(5) 0.021(5)
O1B 0.0569(3) 0.0569(3) 0.0569(3) 0.0000(3) 0.0000(3) 0.0001(3)
O3B 0.0592(3) 0.0592(3) 0.0592(3) 0.0000(3) 0.0000(3) 0.0000(3)
C0AA 0.0778(5) 0.0778(5) 0.0778(5) 0.0000(4) 0.0000(4) 0.0000(4)
O3A 0.0592(3) 0.0592(3) 0.0592(3) 0.0000(3) 0.0000(3) 0.0000(3)
O1A 0.0569(3) 0.0569(3) 0.0569(3) 0.0000(3) 0.0000(3) 0.0001(3)
C1AA 0.0689(5) 0.0688(5) 0.0688(5) -0.0001(4) 0.000 0.000
O7B 0.1010(3) 0.1011(3) 0.1010(3) 0.0000(3) 0.0000(3) 0.0000(3)
O7A 0.1010(3) 0.1011(3) 0.1010(3) 0.0000(3) 0.0000(3) 0.0000(3)
O1 0.0796(5) 0.0722(6) 0.0801(4) -0.0049(2) -0.0033(2) 0.0043(3)

loop_
_atom_type_symbol
_atom_type_description
_atom_type_scat_dispersion_real
_atom_type_scat_dispersion_imag
_atom_type_scat_source
C C 0.0033 0.0016 'International Tables Vol C Tables 4.2.6.8 and 6.1.1.4'
Mn Mn 0.3368 0.7283 'International Tables Vol C Tables 4.2.6.8 and 6.1.1.4'
N N 0.0061 0.0033 'International Tables Vol C Tables 4.2.6.8 and 6.1.1.4'
O O 0.0106 0.0060 'International Tables Vol C Tables 4.2.6.8 and 6.1.1.4'
Tb Tb -0.1723 4.1537 'International Tables Vol C Tables 4.2.6.8 and 6.1.1.4'

loop_
_geom_angle_atom_site_label_1
_geom_angle_atom_site_label_2
_geom_angle_atom_site_label_3
_geom_angle
_geom_angle_site_symmetry_1
_geom_angle_site_symmetry_3
Tb1 Tb2 Tb1 58.91(2) 18_344 .
Tb1 Tb2 Tb1 58.91(2) 19_435 .
Tb1 Tb2 Tb1 58.91(2) 19_435 18_344
O9 Tb2 Tb1 35.70(17) 18_344 18_344
O9 Tb2 Tb1 37.03(17) 18_344 .
O9 Tb2 Tb1 76.0(2) 18_344 19_435
O9 Tb2 Tb1 37.03(17) 19_435 18_344
O9 Tb2 Tb1 76.0(2) 19_435 .
O9 Tb2 Tb1 35.70(17) 19_435 19_435
O9 Tb2 Tb1 35.70(17) . .
O9 Tb2 Tb1 76.0(2) . 18_344
O9 Tb2 Tb1 37.03(17) . 19_435
O9 Tb2 O9 69.9(3) 18_344 19_435
O9 Tb2 O9 69.9(3) 18_344 .
O9 Tb2 O9 69.9(3) 19_435 .
O9 Tb2 O11 141.2(4) 18_344 19_435
O9 Tb2 O11 141.2(4) 19_435 .
O9 Tb2 O11 91.9(4) . 19_435
O9 Tb2 O11 71.7(4) 19_435 19_435
O9 Tb2 O11 71.7(4) 18_344 18_344
O9 Tb2 O11 91.9(4) 18_344 .
O9 Tb2 O11 91.9(4) 19_435 18_344
O9 Tb2 O11 71.7(4) . .
O9 Tb2 O11 141.2(4) . 18_344
O9 Tb2 O14 138.6(2) . .
O9 Tb2 O14 138.6(2) 18_344 .
O9 Tb2 O14 138.6(2) 19_435 .
O11 Tb2 Tb1 125.9(4) 18_344 19_435
O11 Tb2 Tb1 125.9(4) 19_435 .
O11 Tb2 Tb1 107.9(4) 19_435 18_344
O11 Tb2 Tb1 69.7(4) . .
O11 Tb2 Tb1 125.9(4) . 18_344
O11 Tb2 Tb1 69.7(4) 18_344 18_344
O11 Tb2 Tb1 69.7(4) 19_435 19_435
O11 Tb2 Tb1 107.9(4) . 19_435
O11 Tb2 Tb1 107.9(4) 18_344 .
O11 Tb2 O11 115.2(3) 18_344 19_435
O11 Tb2 O11 115.2(3) 18_344 .
O11 Tb2 O11 115.2(3) 19_435 .
O11 Tb2 O14 77.2(4) 19_435 .
O11 Tb2 O14 77.2(4) . .
O11 Tb2 O14 77.2(4) 18_344 .
O14 Tb2 Tb1 145.403(14) . 18_344
O14 Tb2 Tb1 145.403(14) . 19_435
O14 Tb2 Tb1 145.404(14) . .
N10 Mn3 N10 90.1(4) 17_543 .
N10 Mn3 N10 90.1(4) 17_543 16_434
N10 Mn3 N10 90.1(4) . 16_434
N9 Mn3 N10 158.6(7) 16_434 .
N9 Mn3 N10 69.6(6) 16_434 16_434
N9 Mn3 N10 83.6(8) 17_543 .
N9 Mn3 N10 69.6(3) . .
N9 Mn3 N10 158.6(4) . 17_543
N9 Mn3 N10 69.6(6) 17_543 17_543
N9 Mn3 N10 158.6(6) 17_543 16_434
N9 Mn3 N10 83.6(10) 16_434 17_543
N9 Mn3 N10 83.6(4) . 16_434
N9 Mn3 N9 112.9(6) 17_543 16_434
N9 Mn3 N9 112.9(4) 17_543 .
N9 Mn3 N9 112.9(8) 16_434 .
O5 Tb1 Tb1 37.57(18) . 18_344
O5 Tb1 O2AA 74.2(5) . .
O5 Tb1 O9 72.0(3) . 18_344
O5 Tb1 O3A 74.5(4) . 11_544
O5 Tb1 O1A 99.7(4) . 9_544
O2AA Tb1 Tb1 95.0(3) . 18_344
O9 Tb1 Tb1 37.50(17) 18_344 18_344
O9 Tb1 Tb1 77.13(19) . 18_344
O9 Tb1 O5 72.9(3) . .
O9 Tb1 O2AA 134.5(4) . .
O9 Tb1 O2AA 128.0(4) 18_344 .
O9 Tb1 O9 68.3(3) . 18_344
O9 Tb1 O3A 133.3(4) 18_344 11_544
O9 Tb1 O3A 71.5(4) . 11_544
O9 Tb1 O1A 136.1(4) . 9_544
O9 Tb1 O1A 68.3(4) 18_344 9_544
O1B Tb1 Tb1 82.5(5) 9_544 18_344
O1B Tb1 O5 102.5(5) 9_544 .
O1B Tb1 O2AA 67.0(6) 9_544 .
O1B Tb1 O9 151.2(5) 9_544 .
O1B Tb1 O9 83.1(5) 9_544 18_344
O3B Tb1 Tb1 122.6(5) 11_544 18_344
O3B Tb1 O5 85.7(5) 11_544 .
O3B Tb1 O2AA 68.9(6) 11_544 .
O3B Tb1 O9 78.0(5) 11_544 .
O3B Tb1 O9 143.7(5) 11_544 18_344
O3B Tb1 O1B 130.6(7) 11_544 9_544
O3B Tb1 O7B 73.5(11) 11_544 .
O3B Tb1 O1 113.1(6) 11_544 .
O3A Tb1 Tb1 111.0(4) 11_544 18_344
O3A Tb1 O2AA 70.0(5) 11_544 .
O1A Tb1 Tb1 72.8(4) 9_544 18_344
O1A Tb1 O2AA 80.0(5) 9_544 .
O1A Tb1 O3A 149.9(6) 9_544 11_544
O7B Tb1 Tb1 155.1(7) . 18_344
O7B Tb1 O5 145.0(9) . .
O7B Tb1 O2AA 72.2(8) . .
O7B Tb1 O9 138.8(10) . 18_344
O7B Tb1 O9 127.2(6) . .
O7B Tb1 O1B 72.9(9) . 9_544
O7B Tb1 O1 74.5(9) . .
O7A Tb1 Tb1 169.1(5) . 18_344
O7A Tb1 O5 140.3(6) . .
O7A Tb1 O2AA 75.6(6) . .
O7A Tb1 O9 147.6(6) . 18_344
O7A Tb1 O9 113.3(6) . .
O7A Tb1 O3A 71.3(7) . 11_544
O7A Tb1 O1A 99.8(7) . 9_544
O1 Tb1 Tb1 110.5(3) . 18_344
O1 Tb1 O5 140.4(4) . .
O1 Tb1 O2AA 144.2(5) . .
O1 Tb1 O9 73.0(3) . 18_344
O1 Tb1 O9 77.4(3) . .
O1 Tb1 O1B 91.2(5) . 9_544
O1 Tb1 O3A 119.6(5) . 11_544
O1 Tb1 O1A 84.0(5) . 9_544
O1 Tb1 O7A 75.9(6) . .
C21 N10 Mn3 118.6(10) . .
C21 N10 C23 114.8(13) . .
C23 N10 Mn3 126.0(9) . .
Tb1 O5 Tb1 104.9(4) . 18_344
Tb1 O5 Tb1 104.9(4) . 19_435
Tb1 O5 Tb1 104.9(4) 18_344 19_435
Tb2 O9 Tb1 107.2(3) . 19_435
Tb2 O9 Tb1 109.0(3) . .
Tb1 O9 Tb1 104.0(3) . 19_435
C23 C13 C17 129.3(16) . .
C13 C17 C12 112.2(14) . .
C13 C17 C0AA 131.5(15) . .
C0AA C17 C12 116.2(12) . .
O11 C18 C41 116.4(15) . .
O1 C18 C41 119.4(16) . .
O1 C18 O11 102.5(16) . .
N10 C21 C12 126.1(14) . .
N10 C23 C4 106.0(11) . .
C13 C23 N10 126.1(14) . .
C13 C23 C4 127.2(13) . .
C3 C4 C23 118.0(7) . .
C3 C4 N9 120.0 . .
N9 C4 C23 120.7(7) . .
C4 C3 C41 120.0 . .
C3 C41 C18 115.4(9) . .
C3 C41 C1 120.0 . .
C1 C41 C18 124.3(9) . .
C41 C1 C5 120.0 . .
N9 C5 C1 120.0 . .
C4 N9 Mn3 117.2(4) . .
C5 N9 Mn3 122.2(4) . .
C5 N9 C4 120.0 . .
C21 C12 C17 110.7(13) . .
C18 O11 Tb2 115.1(12) . .
C0AA O1B Tb1 113.4(13) . 8_454
C0AA O3B Tb1 132.8(13) . 11_544
C17 C0AA O3B 104.1(14) . .
O1B C0AA C17 120.3(15) . .
O1B C0AA O3B 135.4(17) . .
O3A C0AA C17 118.0(16) . .
O1A C0AA C17 118.5(17) . .
O1A C0AA O3A 122(2) . .
C0AA O3A Tb1 139.4(15) . 11_544
C0AA O1A Tb1 121.6(14) . 8_454
O7B C1AA O7B 107(2) . 11_544
O7A C1AA O7A 151(2) 11_544 .
C1AA O7B Tb1 163(2) . .
C1AA O7A Tb1 151.1(17) . .
C18 O1 Tb1 156.0(12) . .

loop_
_geom_bond_atom_site_label_1
_geom_bond_atom_site_label_2
_geom_bond_distance
_geom_bond_site_symmetry_2
Tb2 Tb1 3.8373(13) 18_344
Tb2 Tb1 3.8373(13) .
Tb2 Tb1 3.8373(13) 19_435
Tb2 O9 2.346(7) 19_435
Tb2 O9 2.346(7) 18_344
Tb2 O9 2.346(7) .
Tb2 O11 2.365(17) 19_435
Tb2 O11 2.365(17) 18_344
Tb2 O11 2.365(17) .
Tb2 O14 2.40(2) .
Mn3 N10 2.304(14) 16_434
Mn3 N10 2.304(14) 17_543
Mn3 N10 2.304(14) .
Mn3 N9 2.289(16) 17_543
Mn3 N9 2.289(8) .
Mn3 N9 2.289(14) 16_434
Tb1 Tb1 3.7738(11) 18_344
Tb1 O5 2.381(6) .
Tb1 O2AA 2.551(14) .
Tb1 O9 2.420(7) 18_344
Tb1 O9 2.368(7) .
Tb1 O1B 2.337(19) 9_544
Tb1 O3B 2.216(19) 11_544
Tb1 O3A 2.484(17) 11_544
Tb1 O1A 2.430(17) 9_544
Tb1 O7B 2.260(18) .
Tb1 O7A 2.333(17) .
Tb1 O1 2.285(12) .
N10 C21 1.365(17) .
N10 C23 1.37(2) .
O5 Tb1 2.381(6) 18_344
O5 Tb1 2.381(6) 19_435
O9 Tb1 2.419(7) 19_435
C13 C17 1.388(18) .
C13 C23 1.18(2) .
C17 C12 1.62(2) .
C17 C0AA 1.50(2) .
C18 C41 1.60(2) .
C18 O11 1.48(3) .
C18 O1 1.22(2) .
C21 C12 1.46(2) .
C23 C4 1.527(15) .
C4 C3 1.3900 .
C4 N9 1.3900 .
C3 C41 1.3900 .
C41 C1 1.3900 .
C1 C5 1.3900 .
C5 N9 1.3900 .
O1B Tb1 2.337(19) 8_454
O1B C0AA 1.38(3) .
O3B Tb1 2.216(19) 11_544
O3B C0AA 1.53(3) .
C0AA O3A 1.16(2) .
C0AA O1A 1.10(2) .
O3A Tb1 2.484(17) 11_544
O1A Tb1 2.430(17) 8_454
C1AA O7B 1.259(19) .
C1AA O7B 1.259(19) 11_544
C1AA O7A 1.254(16) .
C1AA O7A 1.254(16) 11_544

loop_
_twin_individual_id
_twin_individual_mass_fraction_refined
1 0.9846(11)
2 0.0154(11)
